data_7026316
loop_
_publ_author_name
'Deng, Zhao-Peng'
'Qi, Hui-Ling'
'Huo, Li-Hua'
'Ng, Seik Weng'
'Zhao, Hui'
'Gao, Shan'

_publ_section_title
;
 Syntheses and structures of copper(I) complexes based on Cu(n)X(n) (X =
 Br and I; n = 1, 2 and 4) units and bis(pyridyl) ligands with longer
 flexible spacer.
;
_journal_issue 42
_journal_name_full 'Dalton transactions (Cambridge, England : 2003)'
_journal_page_first 10038
_journal_page_last 10050
_journal_paper_doi 10.1039/c0dt00336k
_journal_volume 39
_journal_year 2010
_chemical_formula_moiety 'C18 H18 Cu2 I2 N4'
_chemical_formula_sum 'C18 H18 Cu2 I2 N4'
_chemical_formula_weight 671.24
_chemical_name_systematic
;
?
;
_space_group_IT_number 15
_symmetry_cell_setting monoclinic
_symmetry_space_group_name_Hall '-C 2yc'
_symmetry_space_group_name_H-M 'C 1 2/c 1'
_atom_sites_solution_hydrogens geom
_atom_sites_solution_primary direct
_atom_sites_solution_secondary difmap
_audit_creation_method SHELXL-97
_cell_angle_alpha 90.00
_cell_angle_beta 95.60(3)
_cell_angle_gamma 90.00
_cell_formula_units_Z 8
_cell_length_a 8.2047(16)
_cell_length_b 29.110(6)
_cell_length_c 16.703(3)
_cell_measurement_reflns_used 11679
_cell_measurement_temperature 295(2)
_cell_measurement_theta_max 27.45
_cell_measurement_theta_min 3.06
_cell_volume 3970.3(13)
_computing_cell_refinement RAPID-AUTO
_computing_data_collection 'RAPID-AUTO (Rigaku Corporation, 1998)'
_computing_data_reduction 'CrystalStructure (Rigaku/MSC and Rigaku Corporation, 2002)'
_computing_molecular_graphics SHELXL-97
_computing_publication_material SHELXL-97
_computing_structure_refinement 'SHELXL-97 (Sheldrick, 1997)'
_computing_structure_solution 'SHELXS-97 (Sheldrick, 1997)'
_diffrn_ambient_temperature 295(2)
_diffrn_detector_area_resol_mean 10.000
_diffrn_measured_fraction_theta_full 0.997
_diffrn_measured_fraction_theta_max 0.997
_diffrn_measurement_device_type 'Rigaku RAXIS-RAPID'
_diffrn_measurement_method \w
_diffrn_radiation_monochromator graphite
_diffrn_radiation_source 'fine-focus sealed tube'
_diffrn_radiation_type MoK\a
_diffrn_radiation_wavelength 0.71073
_diffrn_reflns_av_R_equivalents 0.0854
_diffrn_reflns_av_sigmaI/netI 0.0608
_diffrn_reflns_limit_h_max 9
_diffrn_reflns_limit_h_min -10
_diffrn_reflns_limit_k_max 36
_diffrn_reflns_limit_k_min -37
_diffrn_reflns_limit_l_max 21
_diffrn_reflns_limit_l_min -21
_diffrn_reflns_number 19475
_diffrn_reflns_theta_full 27.47
_diffrn_reflns_theta_max 27.47
_diffrn_reflns_theta_min 3.06
_diffrn_standards_decay_% 0
_diffrn_standards_interval_count 0
_diffrn_standards_interval_time 0
_diffrn_standards_number 0
_exptl_absorpt_coefficient_mu 5.262
_exptl_absorpt_correction_T_max 0.4192
_exptl_absorpt_correction_T_min 0.3529
_exptl_absorpt_correction_type multi-scan
_exptl_absorpt_process_details 'ABSCOR (Higashi, 1995)'
_exptl_crystal_colour pale-yellow
_exptl_crystal_density_diffrn 2.246
_exptl_crystal_density_method 'not measured'
_exptl_crystal_description prism
_exptl_crystal_F_000 2544
_exptl_crystal_size_max 0.25
_exptl_crystal_size_mid 0.24
_exptl_crystal_size_min 0.20
_refine_diff_density_max 1.245
_refine_diff_density_min -1.757
_refine_diff_density_rms 0.237
_refine_ls_extinction_method none
_refine_ls_goodness_of_fit_ref 1.112
_refine_ls_hydrogen_treatment constr
_refine_ls_matrix_type full
_refine_ls_number_parameters 235
_refine_ls_number_reflns 4553
_refine_ls_number_restraints 0
_refine_ls_restrained_S_all 1.112
_refine_ls_R_factor_all 0.0924
_refine_ls_R_factor_gt 0.0499
_refine_ls_shift/su_max 0.001
_refine_ls_shift/su_mean 0.000
_refine_ls_structure_factor_coef Fsqd
_refine_ls_weighting_details 'calc w=1/[\s^2^(Fo^2^)+(0.0615P)^2^+40.9854P] where P=(Fo^2^+2Fc^2^)/3'
_refine_ls_weighting_scheme calc
_refine_ls_wR_factor_gt 0.1170
_refine_ls_wR_factor_ref 0.1749
_reflns_number_gt 2953
_reflns_number_total 4553
_reflns_threshold_expression >2sigma(I)
_cod_data_source_file c0dt00336k.txt
_cod_data_source_block complex8
_cod_original_sg_symbol_H-M 'C 2/c'
_cod_database_code 7026316

loop_
_symmetry_equiv_pos_as_xyz
'x, y, z'
'-x, y, -z+1/2'
'x+1/2, y+1/2, z'
'-x+1/2, y+1/2, -z+1/2'
'-x, -y, -z'
'x, -y, z-1/2'
'-x+1/2, -y+1/2, -z'
'x+1/2, -y+1/2, z-1/2'

loop_
_atom_site_label
_atom_site_type_symbol
_atom_site_fract_x
_atom_site_fract_y
_atom_site_fract_z
_atom_site_U_iso_or_equiv
_atom_site_adp_type
_atom_site_occupancy
_atom_site_symmetry_multiplicity
_atom_site_calc_flag
_atom_site_refinement_flags
Cu1 Cu 0.50089(15) 0.40894(4) 0.15785(8) 0.0488(3) Uani 1 1 d .
Cu2 Cu 0.38287(15) 0.32586(4) 0.17648(9) 0.0545(4) Uani 1 1 d .
I1 I 0.69511(7) 0.33755(2) 0.16358(4) 0.0444(2) Uani 1 1 d .
I2 I 0.19875(8) 0.39559(2) 0.11110(5) 0.0531(2) Uani 1 1 d .
N1 N 0.6212(9) 0.4691(3) 0.1523(5) 0.0441(18) Uani 1 1 d .
N2 N 0.3869(10) 0.5062(3) 0.1028(6) 0.053(2) Uani 1 1 d .
H2N H 0.3337 0.4838 0.1217 0.064 Uiso 1 1 calc R
N3 N -0.0186(10) 0.7353(2) 0.0823(5) 0.050(2) Uani 1 1 d .
H3N H 0.0333 0.7601 0.0964 0.060 Uiso 1 1 calc R
N4 N -0.2342(9) 0.7670(3) 0.1402(5) 0.0436(17) Uani 1 1 d .
C1 C 0.7848(12) 0.4687(3) 0.1691(6) 0.049(2) Uani 1 1 d .
H1 H 0.8330 0.4423 0.1924 0.059 Uiso 1 1 calc R
C2 C 0.8829(13) 0.5040(4) 0.1545(7) 0.056(3) Uani 1 1 d .
H2 H 0.9953 0.5022 0.1683 0.067 Uiso 1 1 calc R
C3 C 0.8120(15) 0.5436(4) 0.1178(6) 0.059(3) Uani 1 1 d .
H3 H 0.8773 0.5681 0.1052 0.071 Uiso 1 1 calc R
C4 C 0.6463(13) 0.5454(3) 0.1012(6) 0.051(2) Uani 1 1 d .
H4 H 0.5967 0.5716 0.0782 0.061 Uiso 1 1 calc R
C5 C 0.5501(11) 0.5069(3) 0.1192(6) 0.043(2) Uani 1 1 d .
C6 C 0.2938(12) 0.5409(3) 0.0547(6) 0.049(2) Uani 1 1 d .
H6A H 0.1943 0.5268 0.0300 0.059 Uiso 1 1 calc R
H6B H 0.3578 0.5504 0.0118 0.059 Uiso 1 1 calc R
C7 C 0.2471(10) 0.5833(3) 0.0995(5) 0.0370(18) Uani 1 1 d .
C8 C 0.2673(13) 0.5860(4) 0.1824(6) 0.053(2) Uani 1 1 d .
H8 H 0.3117 0.5615 0.2128 0.063 Uiso 1 1 calc R
C9 C 0.2204(14) 0.6259(4) 0.2201(6) 0.057(3) Uani 1 1 d .
H9 H 0.2348 0.6279 0.2759 0.069 Uiso 1 1 calc R
C10 C 0.1529(13) 0.6623(3) 0.1758(6) 0.051(2) Uani 1 1 d .
H10 H 0.1205 0.6886 0.2019 0.061 Uiso 1 1 calc R
C11 C 0.1332(10) 0.6599(3) 0.0928(5) 0.0365(18) Uani 1 1 d .
C12 C 0.1791(10) 0.6205(3) 0.0557(5) 0.0355(18) Uani 1 1 d .
H12 H 0.1643 0.6186 -0.0001 0.043 Uiso 1 1 calc R
C13 C 0.0679(13) 0.7003(3) 0.0405(6) 0.048(2) Uani 1 1 d .
H13A H 0.1593 0.7147 0.0175 0.058 Uiso 1 1 calc R
H13B H -0.0056 0.6884 -0.0037 0.058 Uiso 1 1 calc R
C14 C -0.1739(10) 0.7313(3) 0.1002(5) 0.0338(17) Uani 1 1 d .
C15 C -0.2735(11) 0.6929(3) 0.0794(7) 0.049(2) Uani 1 1 d .
H15 H -0.2317 0.6685 0.0517 0.058 Uiso 1 1 calc R
C16 C -0.4293(13) 0.6911(4) 0.0992(7) 0.058(3) Uani 1 1 d .
H16 H -0.4943 0.6655 0.0858 0.070 Uiso 1 1 calc R
C17 C -0.4902(14) 0.7272(4) 0.1392(7) 0.058(3) Uani 1 1 d .
H17 H -0.5967 0.7267 0.1538 0.069 Uiso 1 1 calc R
C18 C -0.3896(12) 0.7645(3) 0.1573(6) 0.051(2) Uani 1 1 d .
H18 H -0.4327 0.7894 0.1830 0.061 Uiso 1 1 calc R

loop_
_atom_site_aniso_label
_atom_site_aniso_U_11
_atom_site_aniso_U_22
_atom_site_aniso_U_33
_atom_site_aniso_U_23
_atom_site_aniso_U_13
_atom_site_aniso_U_12
Cu1 0.0492(7) 0.0322(6) 0.0643(8) 0.0041(5) 0.0021(6) 0.0003(5)
Cu2 0.0458(7) 0.0341(6) 0.0843(10) -0.0036(6) 0.0097(6) -0.0016(5)
I1 0.0392(3) 0.0379(3) 0.0569(4) 0.0033(3) 0.0090(3) 0.0036(2)
I2 0.0467(4) 0.0355(3) 0.0740(5) 0.0028(3) -0.0092(3) 0.0017(3)
N1 0.044(4) 0.037(4) 0.050(5) 0.001(3) -0.001(3) -0.007(3)
N2 0.049(5) 0.024(4) 0.084(6) 0.008(4) -0.003(4) 0.005(3)
N3 0.052(5) 0.019(3) 0.082(6) -0.009(4) 0.016(4) 0.001(3)
N4 0.040(4) 0.034(4) 0.057(5) 0.002(3) 0.003(3) 0.000(3)
C1 0.049(5) 0.045(5) 0.051(6) 0.003(4) -0.003(4) -0.001(4)
C2 0.049(6) 0.060(6) 0.058(6) 0.000(5) -0.001(5) -0.007(5)
C3 0.072(7) 0.057(6) 0.053(6) -0.004(5) 0.019(5) -0.025(6)
C4 0.055(6) 0.041(5) 0.057(6) 0.011(4) 0.008(5) -0.007(4)
C5 0.050(5) 0.028(4) 0.048(5) -0.003(4) -0.005(4) 0.005(4)
C6 0.055(6) 0.037(5) 0.055(6) -0.003(4) 0.001(5) 0.008(4)
C7 0.038(4) 0.034(4) 0.038(5) -0.002(4) 0.000(4) 0.001(4)
C8 0.063(6) 0.044(5) 0.050(6) 0.006(4) 0.000(5) 0.010(5)
C9 0.068(7) 0.060(6) 0.043(6) 0.001(5) 0.002(5) 0.005(6)
C10 0.062(6) 0.042(5) 0.049(6) -0.005(4) 0.011(5) 0.001(5)
C11 0.036(4) 0.029(4) 0.046(5) -0.002(3) 0.011(4) 0.002(3)
C12 0.043(4) 0.025(4) 0.039(5) -0.001(3) 0.003(4) 0.003(3)
C13 0.058(6) 0.033(5) 0.056(6) 0.009(4) 0.015(5) 0.015(4)
C14 0.031(4) 0.028(4) 0.045(5) 0.007(3) 0.014(3) 0.009(3)
C15 0.040(5) 0.034(5) 0.071(7) 0.001(4) -0.001(4) 0.001(4)
C16 0.056(6) 0.040(5) 0.075(8) 0.000(5) -0.012(5) -0.005(5)
C17 0.054(6) 0.049(6) 0.073(7) -0.005(5) 0.017(5) -0.005(5)
C18 0.054(6) 0.041(5) 0.058(6) 0.001(4) 0.007(5) -0.004(4)

loop_
_atom_type_symbol
_atom_type_description
_atom_type_scat_dispersion_real
_atom_type_scat_dispersion_imag
_atom_type_scat_source
C C 0.0033 0.0016 'International Tables Vol C Tables 4.2.6.8 and 6.1.1.4'
H H 0.0000 0.0000 'International Tables Vol C Tables 4.2.6.8 and 6.1.1.4'
N N 0.0061 0.0033 'International Tables Vol C Tables 4.2.6.8 and 6.1.1.4'
Cu Cu 0.3201 1.2651 'International Tables Vol C Tables 4.2.6.8 and 6.1.1.4'
I I -0.4742 1.8119 'International Tables Vol C Tables 4.2.6.8 and 6.1.1.4'

loop_
_geom_angle_atom_site_label_1
_geom_angle_atom_site_label_2
_geom_angle_atom_site_label_3
_geom_angle
_geom_angle_site_symmetry_1
_geom_angle_site_symmetry_3
N1 Cu1 I2 125.6(2) . .
N1 Cu1 I1 113.1(2) . .
I2 Cu1 I1 117.38(5) . .
N1 Cu1 Cu2 171.7(2) . .
I2 Cu1 Cu2 62.59(4) . .
I1 Cu1 Cu2 59.73(4) . .
N4 Cu2 I1 121.7(2) 3_545 .
N4 Cu2 Cu1 155.4(2) 3_545 .
I1 Cu2 Cu1 59.76(4) . .
N4 Cu2 I2 106.5(2) 3_545 .
I1 Cu2 I2 112.54(5) . .
Cu1 Cu2 I2 57.26(4) . .
N4 Cu2 I1 103.9(2) 3_545 2_655
I1 Cu2 I1 112.09(6) . 2_655
Cu1 Cu2 I1 96.93(5) . 2_655
I2 Cu2 I1 97.04(5) . 2_655
N4 Cu2 Cu2 119.8(2) 3_545 2_655
I1 Cu2 Cu2 60.49(5) . 2_655
Cu1 Cu2 Cu2 83.22(5) . 2_655
I2 Cu2 Cu2 128.84(4) . 2_655
I1 Cu2 Cu2 53.56(5) 2_655 2_655
Cu2 I1 Cu1 60.52(4) . .
Cu2 I1 Cu2 65.95(6) . 2_655
Cu1 I1 Cu2 86.39(4) . 2_655
Cu1 I2 Cu2 60.15(4) . .
C5 N1 C1 118.7(8) . .
C5 N1 Cu1 122.5(6) . .
C1 N1 Cu1 117.7(6) . .
C5 N2 C6 124.0(8) . .
C5 N2 H2N 118.0 . .
C6 N2 H2N 118.0 . .
C14 N3 C13 124.3(8) . .
C14 N3 H3N 117.9 . .
C13 N3 H3N 117.9 . .
C18 N4 C14 117.7(8) . .
C18 N4 Cu2 114.7(6) . 3_455
C14 N4 Cu2 127.6(6) . 3_455
C2 C1 N1 124.0(10) . .
C2 C1 H1 118.0 . .
N1 C1 H1 118.0 . .
C1 C2 C3 118.5(10) . .
C1 C2 H2 120.7 . .
C3 C2 H2 120.7 . .
C4 C3 C2 119.0(9) . .
C4 C3 H3 120.5 . .
C2 C3 H3 120.5 . .
C3 C4 C5 119.3(9) . .
C3 C4 H4 120.4 . .
C5 C4 H4 120.4 . .
N1 C5 N2 117.2(8) . .
N1 C5 C4 120.5(9) . .
N2 C5 C4 122.3(8) . .
N2 C6 C7 116.0(8) . .
N2 C6 H6A 108.3 . .
C7 C6 H6A 108.3 . .
N2 C6 H6B 108.3 . .
C7 C6 H6B 108.3 . .
H6A C6 H6B 107.4 . .
C8 C7 C12 119.0(8) . .
C8 C7 C6 122.1(8) . .
C12 C7 C6 118.9(8) . .
C7 C8 C9 119.3(9) . .
C7 C8 H8 120.3 . .
C9 C8 H8 120.3 . .
C10 C9 C8 120.9(10) . .
C10 C9 H9 119.5 . .
C8 C9 H9 119.5 . .
C9 C10 C11 120.1(9) . .
C9 C10 H10 120.0 . .
C11 C10 H10 120.0 . .
C12 C11 C10 118.9(8) . .
C12 C11 C13 118.7(8) . .
C10 C11 C13 122.3(8) . .
C11 C12 C7 121.7(8) . .
C11 C12 H12 119.1 . .
C7 C12 H12 119.1 . .
N3 C13 C11 115.0(8) . .
N3 C13 H13A 108.5 . .
C11 C13 H13A 108.5 . .
N3 C13 H13B 108.5 . .
C11 C13 H13B 108.5 . .
H13A C13 H13B 107.5 . .
N3 C14 N4 116.3(7) . .
N3 C14 C15 123.7(7) . .
N4 C14 C15 120.0(7) . .
C16 C15 C14 120.6(9) . .
C16 C15 H15 119.7 . .
C14 C15 H15 119.7 . .
C15 C16 C17 119.3(10) . .
C15 C16 H16 120.3 . .
C17 C16 H16 120.3 . .
C16 C17 C18 118.3(10) . .
C16 C17 H17 120.9 . .
C18 C17 H17 120.9 . .
N4 C18 C17 124.1(10) . .
N4 C18 H18 118.0 . .
C17 C18 H18 118.0 . .

loop_
_geom_bond_atom_site_label_1
_geom_bond_atom_site_label_2
_geom_bond_distance
_geom_bond_site_symmetry_2
Cu1 N1 2.017(7) .
Cu1 I2 2.5551(15) .
Cu1 I1 2.6148(13) .
Cu1 Cu2 2.6348(17) .
Cu2 N4 2.027(8) 3_545
Cu2 I1 2.6140(14) .
Cu2 I2 2.6968(15) .
Cu2 I1 2.8278(17) 2_655
Cu2 Cu2 2.967(3) 2_655
I1 Cu2 2.8278(17) 2_655
N1 C5 1.340(11) .
N1 C1 1.345(12) .
N2 C5 1.341(12) .
N2 C6 1.459(12) .
N2 H2N 0.8600 .
N3 C14 1.342(11) .
N3 C13 1.458(11) .
N3 H3N 0.8600 .
N4 C18 1.336(12) .
N4 C14 1.356(11) .
N4 Cu2 2.027(8) 3_455
C1 C2 1.342(14) .
C1 H1 0.9300 .
C2 C3 1.404(16) .
C2 H2 0.9300 .
C3 C4 1.362(15) .
C3 H3 0.9300 .
C4 C5 1.420(13) .
C4 H4 0.9300 .
C6 C7 1.513(12) .
C6 H6A 0.9700 .
C6 H6B 0.9700 .
C7 C8 1.380(13) .
C7 C12 1.392(12) .
C8 C9 1.392(14) .
C8 H8 0.9300 .
C9 C10 1.378(14) .
C9 H9 0.9300 .
C10 C11 1.382(13) .
C10 H10 0.9300 .
C11 C12 1.375(11) .
C11 C13 1.530(12) .
C12 H12 0.9300 .
C13 H13A 0.9700 .
C13 H13B 0.9700 .
C14 C15 1.409(12) .
C15 C16 1.353(14) .
C15 H15 0.9300 .
C16 C17 1.367(15) .
C16 H16 0.9300 .
C17 C18 1.378(14) .
C17 H17 0.9300 .
C18 H18 0.9300 .

loop_
_geom_hbond_atom_site_label_D
_geom_hbond_atom_site_label_H
_geom_hbond_atom_site_label_A
_geom_hbond_distance_DH
_geom_hbond_distance_HA
_geom_hbond_distance_DA
_geom_hbond_angle_DHA
_geom_hbond_site_symmetry_A
N2 H2N I2 0.86 2.80 3.578(8) 152.0 .
N3 H3N I1 0.86 2.79 3.648(8) 172.3 3_455

loop_
_geom_torsion_atom_site_label_1
_geom_torsion_atom_site_label_2
_geom_torsion_atom_site_label_3
_geom_torsion_atom_site_label_4
_geom_torsion
_geom_torsion_site_symmetry_1
_geom_torsion_site_symmetry_4
I2 Cu1 Cu2 N4 53.8(5) . 3_545
I1 Cu1 Cu2 N4 -100.7(5) . 3_545
I2 Cu1 Cu2 I1 154.50(6) . .
I1 Cu1 Cu2 I2 -154.50(6) . .
I2 Cu1 Cu2 I1 -93.93(5) . 2_655
I1 Cu1 Cu2 I1 111.57(5) . 2_655
I2 Cu1 Cu2 Cu2 -145.83(7) . 2_655
I1 Cu1 Cu2 Cu2 59.67(5) . 2_655
N4 Cu2 I1 Cu1 151.3(3) 3_545 .
I2 Cu2 I1 Cu1 23.09(5) . .
I1 Cu2 I1 Cu1 -85.08(5) 2_655 .
Cu2 Cu2 I1 Cu1 -99.96(4) 2_655 .
N4 Cu2 I1 Cu2 -108.8(3) 3_545 2_655
Cu1 Cu2 I1 Cu2 99.96(4) . 2_655
I2 Cu2 I1 Cu2 123.05(5) . 2_655
I1 Cu2 I1 Cu2 14.89(6) 2_655 2_655
N1 Cu1 I1 Cu2 175.4(3) . .
I2 Cu1 I1 Cu2 -25.50(6) . .
N1 Cu1 I1 Cu2 111.0(3) . 2_655
I2 Cu1 I1 Cu2 -89.82(6) . 2_655
Cu2 Cu1 I1 Cu2 -64.32(6) . 2_655
N1 Cu1 I2 Cu2 -179.0(3) . .
I1 Cu1 I2 Cu2 24.76(5) . .
N4 Cu2 I2 Cu1 -159.5(2) 3_545 .
I1 Cu2 I2 Cu1 -23.75(5) . .
I1 Cu2 I2 Cu1 93.74(6) 2_655 .
Cu2 Cu2 I2 Cu1 45.73(8) 2_655 .
I2 Cu1 N1 C5 -3.2(9) . .
I1 Cu1 N1 C5 153.9(7) . .
I2 Cu1 N1 C1 -171.0(6) . .
I1 Cu1 N1 C1 -13.9(8) . .
C5 N1 C1 C2 -0.3(15) . .
Cu1 N1 C1 C2 167.9(9) . .
N1 C1 C2 C3 -1.4(17) . .
C1 C2 C3 C4 2.3(16) . .
C2 C3 C4 C5 -1.7(15) . .
C1 N1 C5 N2 179.7(9) . .
Cu1 N1 C5 N2 12.0(12) . .
C1 N1 C5 C4 1.1(14) . .
Cu1 N1 C5 C4 -166.6(7) . .
C6 N2 C5 N1 -169.1(9) . .
C6 N2 C5 C4 9.5(15) . .
C3 C4 C5 N1 0.0(15) . .
C3 C4 C5 N2 -178.6(10) . .
C5 N2 C6 C7 -85.1(12) . .
N2 C6 C7 C8 -10.1(14) . .
N2 C6 C7 C12 171.0(8) . .
C12 C7 C8 C9 -0.5(15) . .
C6 C7 C8 C9 -179.4(10) . .
C7 C8 C9 C10 0.6(17) . .
C8 C9 C10 C11 -1.0(17) . .
C9 C10 C11 C12 1.2(14) . .
C9 C10 C11 C13 -176.5(10) . .
C10 C11 C12 C7 -1.0(13) . .
C13 C11 C12 C7 176.7(8) . .
C8 C7 C12 C11 0.7(13) . .
C6 C7 C12 C11 179.6(8) . .
C14 N3 C13 C11 -78.8(12) . .
C12 C11 C13 N3 164.0(8) . .
C10 C11 C13 N3 -18.3(13) . .
C13 N3 C14 N4 179.2(9) . .
C13 N3 C14 C15 -1.1(15) . .
C18 N4 C14 N3 178.5(9) . .
Cu2 N4 C14 N3 -0.1(12) 3_455 .
C18 N4 C14 C15 -1.2(13) . .
Cu2 N4 C14 C15 -179.8(7) 3_455 .
N3 C14 C15 C16 -179.9(10) . .
N4 C14 C15 C16 -0.2(15) . .
C14 C15 C16 C17 0.6(16) . .
C15 C16 C17 C18 0.4(17) . .
C14 N4 C18 C17 2.3(15) . .
Cu2 N4 C18 C17 -178.9(9) 3_455 .
C16 C17 C18 N4 -1.9(18) . .
